data_1566872
loop_
_publ_author_name
'Peel, Andrew J.'
'Terzopoulos, Alexandros'
'Jethwa, Rajesh B.'
'Choudhury, Dipanjana'
'Niu, Hao-Che'
'Bond, Andrew D.'
'Slaughter, Jonathan'
'Wright, Dominic S.'

_publ_section_title
;
 A chiral phosphazane reagent strategy for the determination of
 enantiomeric excess of amines
;
_journal_name_full 'Chemical Science'
_journal_paper_doi 10.1039/D2SC01692C
_journal_year 2022
_chemical_absolute_configuration ad
_chemical_formula_moiety 'C27 H54 N3 O P2 +, I -'
_chemical_formula_sum 'C27 H54 I N3 O P2'
_chemical_formula_weight 625.57
_space_group_crystal_system monoclinic
_space_group_IT_number 4
_space_group_name_Hall 'P 2yb'
_space_group_name_H-M_alt 'P 1 21 1'
_atom_sites_solution_hydrogens geom
_atom_sites_solution_primary dual
_atom_sites_solution_secondary difmap
_audit_creation_method SHELXL-2019/1
_audit_update_record
;
2022-03-11 deposited with the CCDC.	2022-04-12 downloaded from the CCDC.
;
_cell_angle_alpha 90
_cell_angle_beta 98.955(2)
_cell_angle_gamma 90
_cell_formula_units_Z 4
_cell_length_a 9.6161(6)
_cell_length_b 35.768(2)
_cell_length_c 9.7814(6)
_cell_measurement_reflns_used 9716
_cell_measurement_temperature 180(2)
_cell_measurement_theta_max 66.52
_cell_measurement_theta_min 4.74
_cell_volume 3323.3(3)
_computing_cell_refinement 'SAINT (Bruker, 2016)'
_computing_data_collection 'APEX3 (Bruker, 2016)'
_computing_data_reduction SAINT
_computing_molecular_graphics 'Mercury (Macrae et al., 2008)'
_computing_publication_material SHELXL
_computing_structure_refinement 'SHELXL (Sheldrick, 2015)'
_computing_structure_solution 'SHELXT (Sheldrick, 2015)'
_diffrn_ambient_temperature 180(2)
_diffrn_measured_fraction_theta_full 0.998
_diffrn_measured_fraction_theta_max 0.998
_diffrn_measurement_device_type 'Bruker D8-QUEST PHOTON-III'
_diffrn_measurement_method '\w and \f-scans'
_diffrn_radiation_type CuK\a
_diffrn_radiation_wavelength 1.54178
_diffrn_reflns_av_R_equivalents 0.0367
_diffrn_reflns_av_unetI/netI 0.0280
_diffrn_reflns_Laue_measured_fraction_full 0.998
_diffrn_reflns_Laue_measured_fraction_max 0.998
_diffrn_reflns_limit_h_max 11
_diffrn_reflns_limit_h_min -11
_diffrn_reflns_limit_k_max 42
_diffrn_reflns_limit_k_min -42
_diffrn_reflns_limit_l_max 11
_diffrn_reflns_limit_l_min -11
_diffrn_reflns_number 55121
_diffrn_reflns_point_group_measured_fraction_full 0.989
_diffrn_reflns_point_group_measured_fraction_max 0.989
_diffrn_reflns_theta_full 66.519
_diffrn_reflns_theta_max 66.519
_diffrn_reflns_theta_min 2.470
_diffrn_source 'Incoatec I\mS Cu microsource'
_exptl_absorpt_coefficient_mu 8.635
_exptl_absorpt_correction_T_max 0.7528
_exptl_absorpt_correction_T_min 0.3484
_exptl_absorpt_correction_type multi-scan
_exptl_absorpt_process_details 'SADABS (Bruker, 2014)'
_exptl_crystal_colour colourless
_exptl_crystal_density_diffrn 1.250
_exptl_crystal_description plate
_exptl_crystal_F_000 1312
_exptl_crystal_size_max 0.350
_exptl_crystal_size_mid 0.280
_exptl_crystal_size_min 0.060
_refine_diff_density_max 0.629
_refine_diff_density_min -0.684
_refine_diff_density_rms 0.063
_refine_ls_abs_structure_details
;
Flack x determined using 5385 quotients [(I+)-(I-)]/[(I+)+(I-)]
(Parsons, Flack and Wagner, Acta Cryst. B69 (2013) 249-259).
;
_refine_ls_abs_structure_Flack -0.007(2)
_refine_ls_extinction_method none
_refine_ls_goodness_of_fit_ref 1.037
_refine_ls_hydrogen_treatment constr
_refine_ls_matrix_type full
_refine_ls_number_parameters 714
_refine_ls_number_reflns 11587
_refine_ls_number_restraints 109
_refine_ls_restrained_S_all 1.046
_refine_ls_R_factor_all 0.0336
_refine_ls_R_factor_gt 0.0330
_refine_ls_shift/su_max 0.001
_refine_ls_shift/su_mean 0.000
_refine_ls_structure_factor_coef Fsqd
_refine_ls_weighting_details 'w=1/[\s^2^(Fo^2^)+(0.0546P)^2^+1.7808P] where P=(Fo^2^+2Fc^2^)/3'
_refine_ls_weighting_scheme calc
_refine_ls_wR_factor_gt 0.0908
_refine_ls_wR_factor_ref 0.0917
_reflns_Friedel_coverage 0.947
_reflns_Friedel_fraction_full 0.979
_reflns_Friedel_fraction_max 0.979
_reflns_number_gt 11413
_reflns_number_total 11587
_reflns_threshold_expression 'I > 2\s(I)'
_cod_data_source_file d2sc01692c3.cif
_cod_data_source_block 10R
_cod_original_cell_volume 3323.3(4)
_cod_original_sg_symbol_H-M 'P 21'
_cod_database_code 1566872
_cambridge_user_name 'Alexandros Terzopoulos'
_cambridge_user_crsid at844
_cambridge_supervisor_name 'Dominic Wright'
_cambridge_supervisor_crsid dsw1000
_cambridge_crystallographer_name 'Andrew Bond'
_cambridge_crystallographer_crsid adb29
_cambridge_sample_id AT020_crop2
_cambridge_data_id DW_B2_0365
_shelx_space_group_comment
;
The symmetry employed for this shelxl refinement is uniquely defined
by the following loop, which should always be used as a source of
symmetry information in preference to the above space-group names.
They are only intended as comments.
;
_shelx_estimated_absorpt_t_min 0.152
_shelx_estimated_absorpt_t_max 0.625

loop_
_space_group_symop_operation_xyz
'x, y, z'
'-x, y+1/2, -z'

loop_
_atom_site_label
_atom_site_type_symbol
_atom_site_fract_x
_atom_site_fract_y
_atom_site_fract_z
_atom_site_U_iso_or_equiv
_atom_site_adp_type
_atom_site_occupancy
_atom_site_site_symmetry_order
_atom_site_calc_flag
_atom_site_refinement_flags_posn
_atom_site_refinement_flags_adp
_atom_site_refinement_flags_occupancy
_atom_site_disorder_assembly
_atom_site_disorder_group
I1 I 1.23673(4) 0.30963(2) 0.49378(4) 0.06113(12) Uani 1 1 d . . . . .
I2 I 0.25050(4) 0.69260(2) 0.02936(5) 0.06774(14) Uani 1 1 d . . . . .
P1A P 0.89808(14) 0.31986(3) 0.12398(12) 0.0378(3) Uani 1 1 d . . . . .
P2A P 0.68236(14) 0.33443(4) -0.04950(13) 0.0457(3) Uani 1 1 d . . . . .
O1A O 0.6687(4) 0.37939(11) -0.0629(4) 0.0477(8) Uani 1 1 d . . . . .
N1A N 0.7312(5) 0.32913(13) 0.1281(4) 0.0470(10) Uani 1 1 d . . . . .
N2A N 0.8611(5) 0.32615(12) -0.0434(4) 0.0418(9) Uani 1 1 d . . . . .
N3A N 1.0176(4) 0.34755(10) 0.2007(4) 0.0400(9) Uani 1 1 d . . . . .
H3AA H 1.075615 0.338509 0.271484 0.060 Uiso 1 1 calc R U . . .
C1A C 0.6348(7) 0.32525(18) 0.2339(6) 0.0591(14) Uani 1 1 d . . . . .
C2A C 0.5756(11) 0.3630(3) 0.2579(10) 0.098(3) Uani 1 1 d . . . . .
H2A H 0.522851 0.372427 0.171021 0.147 Uiso 1 1 calc R U . . .
H2B H 0.512503 0.360914 0.327217 0.147 Uiso 1 1 calc R U . . .
H2C H 0.652590 0.380197 0.291309 0.147 Uiso 1 1 calc R U . . .
C3A C 0.5131(12) 0.3005(3) 0.1724(11) 0.122(4) Uani 1 1 d . . . . .
H3A H 0.464962 0.311672 0.086497 0.184 Uiso 1 1 calc R U . . .
H3B H 0.548927 0.275722 0.152608 0.184 Uiso 1 1 calc R U . . .
H3C H 0.446766 0.297980 0.238467 0.184 Uiso 1 1 calc R U . . .
C4A C 0.7144(12) 0.3107(6) 0.3643(10) 0.197(9) Uani 1 1 d . . . . .
H4A H 0.752894 0.286051 0.347791 0.296 Uiso 1 1 calc R U . . .
H4B H 0.791679 0.327889 0.397812 0.296 Uiso 1 1 calc R U . . .
H4C H 0.651592 0.308605 0.433721 0.296 Uiso 1 1 calc R U . . .
C5A C 0.9387(6) 0.32045(15) -0.1627(5) 0.0490(12) Uani 1 1 d . . . . .
C6A C 0.9412(8) 0.35713(19) -0.2415(8) 0.0703(19) Uani 1 1 d . . . . .
H6A H 0.992043 0.353569 -0.319921 0.106 Uiso 1 1 calc R U . . .
H6B H 0.844529 0.365080 -0.275601 0.106 Uiso 1 1 calc R U . . .
H6C H 0.988732 0.376326 -0.179599 0.106 Uiso 1 1 calc R U . . .
C7A C 1.0881(8) 0.3081(3) -0.1105(7) 0.088(2) Uani 1 1 d . . . . .
H7A H 1.138423 0.304419 -0.189183 0.131 Uiso 1 1 calc R U . . .
H7B H 1.136027 0.327339 -0.049056 0.131 Uiso 1 1 calc R U . . .
H7C H 1.086516 0.284579 -0.059417 0.131 Uiso 1 1 calc R U . . .
C8A C 0.8584(11) 0.2914(2) -0.2583(8) 0.085(2) Uani 1 1 d . . . . .
H8A H 0.907138 0.287145 -0.337689 0.128 Uiso 1 1 calc R U . . .
H8B H 0.853396 0.267951 -0.207645 0.128 Uiso 1 1 calc R U . . .
H8C H 0.762868 0.300555 -0.290959 0.128 Uiso 1 1 calc R U . . .
C9A C 0.5942(7) 0.39691(18) -0.1870(6) 0.0550(14) Uani 1 1 d . . . . .
H9A H 0.577082 0.377938 -0.262852 0.066 Uiso 1 1 calc R U . . .
C10A C 0.6731(7) 0.4311(2) -0.2373(8) 0.075(2) Uani 1 1 d . . . . .
H10A H 0.755433 0.437996 -0.168037 0.090 Uiso 1 1 calc R U . . .
H10B H 0.705594 0.425532 -0.326373 0.090 Uiso 1 1 calc R U . . .
C11A C 0.5670(8) 0.4613(2) -0.2539(8) 0.0730(18) Uani 1 1 d . . . . .
H11A H 0.583741 0.481428 -0.320576 0.088 Uiso 1 1 calc R U . . .
C12A C 0.4242(7) 0.43986(19) -0.2924(8) 0.0671(17) Uani 1 1 d . . . . .
C13A C 0.4554(7) 0.41425(19) -0.1664(6) 0.0594(14) Uani 1 1 d . . . . .
C14A C 0.4855(8) 0.44165(19) -0.0419(8) 0.0740(18) Uani 1 1 d . . . . .
H14A H 0.550133 0.430449 0.035987 0.089 Uiso 1 1 calc R U . . .
H14B H 0.397408 0.449360 -0.009107 0.089 Uiso 1 1 calc R U . . .
C15A C 0.5557(11) 0.4751(2) -0.1071(9) 0.092(2) Uani 1 1 d . . . . .
H15A H 0.496531 0.497867 -0.110115 0.110 Uiso 1 1 calc R U . . .
H15B H 0.649855 0.480677 -0.054261 0.110 Uiso 1 1 calc R U . . .
C16A C 0.2993(10) 0.4653(3) -0.2998(10) 0.109(3) Uani 1 1 d . . . . .
H16A H 0.290577 0.480204 -0.384844 0.164 Uiso 1 1 calc R U . . .
H16B H 0.213873 0.450378 -0.300020 0.164 Uiso 1 1 calc R U . . .
H16C H 0.311918 0.482035 -0.219425 0.164 Uiso 1 1 calc R U . . .
C17A C 0.4156(9) 0.4203(2) -0.4336(8) 0.0775(19) Uani 1 1 d . . . . .
H17A H 0.496118 0.403436 -0.431904 0.116 Uiso 1 1 calc R U . . .
H17B H 0.327987 0.405957 -0.452657 0.116 Uiso 1 1 calc R U . . .
H17C H 0.417349 0.439151 -0.506089 0.116 Uiso 1 1 calc R U . . .
C18A C 0.3428(7) 0.3846(2) -0.1548(8) 0.0786(19) Uani 1 1 d . . . . .
H18A H 0.254885 0.396947 -0.141549 0.118 Uiso 1 1 calc R U . . .
H18B H 0.326943 0.369686 -0.239765 0.118 Uiso 1 1 calc R U . . .
H18C H 0.374670 0.368301 -0.075635 0.118 Uiso 1 1 calc R U . . .
C19A C 1.0378(5) 0.38674(13) 0.1622(5) 0.0423(10) Uani 1 1 d . . . . .
H19A H 1.006257 0.388877 0.060120 0.051 Uiso 1 1 calc R U . . .
C20A C 1.1933(7) 0.39483(18) 0.1888(7) 0.0648(16) Uani 1 1 d . . . . .
H20A H 1.209692 0.420818 0.163879 0.097 Uiso 1 1 calc R U . . .
H20B H 1.229459 0.390898 0.287026 0.097 Uiso 1 1 calc R U . . .
H20C H 1.241944 0.378027 0.132712 0.097 Uiso 1 1 calc R U . . .
C21A C 0.9475(5) 0.41381(13) 0.2330(5) 0.0400(10) Uani 1 1 d . . . . .
H21A H 0.848986 0.403963 0.217527 0.048 Uiso 1 1 calc R U . . .
C22A C 0.9939(6) 0.41694(16) 0.3892(5) 0.0506(12) Uani 1 1 d . . . . .
H22A H 1.091546 0.426516 0.408459 0.061 Uiso 1 1 calc R U . . .
H22B H 0.992032 0.391908 0.432105 0.061 Uiso 1 1 calc R U . . .
C23A C 0.8958(7) 0.4434(2) 0.4521(7) 0.0694(17) Uani 1 1 d . . . . .
H23A H 0.929559 0.446191 0.552474 0.083 Uiso 1 1 calc R U . . .
H23B H 0.799869 0.432571 0.440427 0.083 Uiso 1 1 calc R U . . .
C24A C 0.8906(9) 0.48200(19) 0.3818(9) 0.081(2) Uani 1 1 d . . . . .
H24A H 0.822867 0.498189 0.420561 0.097 Uiso 1 1 calc R U . . .
H24B H 0.984620 0.493865 0.401874 0.097 Uiso 1 1 calc R U . . .
C25A C 0.8480(10) 0.47893(19) 0.2296(9) 0.085(2) Uani 1 1 d . . . . .
H25A H 0.850472 0.504016 0.187247 0.103 Uiso 1 1 calc R U . . .
H25B H 0.750117 0.469516 0.209315 0.103 Uiso 1 1 calc R U . . .
C26A C 0.9442(8) 0.45285(15) 0.1663(7) 0.0611(16) Uani 1 1 d . . . . .
H26A H 1.040630 0.463372 0.179471 0.073 Uiso 1 1 calc R U . . .
H26B H 0.911069 0.450684 0.065597 0.073 Uiso 1 1 calc R U . . .
C27A C 0.9523(8) 0.27440(14) 0.1834(7) 0.0595(16) Uani 1 1 d . . . . .
H27A H 0.883733 0.255938 0.140481 0.089 Uiso 1 1 calc R U . . .
H27B H 1.044830 0.268894 0.158159 0.089 Uiso 1 1 calc R U . . .
H27C H 0.958089 0.273315 0.284209 0.089 Uiso 1 1 calc R U . . .
P1B P 0.60932(14) 0.68065(3) 0.37607(16) 0.0445(3) Uani 1 1 d . . . . .
P2B P 0.78941(15) 0.66799(4) 0.58750(15) 0.0509(3) Uani 1 1 d . . . . .
O1B O 0.8090(4) 0.62309(12) 0.6019(4) 0.0515(9) Uani 1 1 d . . . . .
N1B N 0.6093(5) 0.67096(14) 0.5415(5) 0.0542(11) Uani 1 1 d . . . . .
N2B N 0.7800(4) 0.67571(12) 0.4104(5) 0.0459(10) Uani 1 1 d . . . . .
N3B N 0.5330(5) 0.65270(11) 0.2603(5) 0.0469(10) Uani 1 1 d . . . . .
H3AB H 0.459483 0.661364 0.204386 0.070 Uiso 1 1 calc R U . . .
C1B C 0.5024(6) 0.67389(18) 0.6368(7) 0.0672(17) Uani 1 1 d D . . . .
C2B C 0.477(2) 0.6348(3) 0.685(2) 0.102(6) Uani 0.62(2) 1 d D U P A 1
H2D H 0.406831 0.635611 0.748027 0.152 Uiso 0.62(2) 1 calc R U P A 1
H2E H 0.441450 0.619167 0.604927 0.152 Uiso 0.62(2) 1 calc R U P A 1
H2F H 0.564952 0.624380 0.733464 0.152 Uiso 0.62(2) 1 calc R U P A 1
C3B C 0.5750(13) 0.6968(5) 0.7663(14) 0.092(5) Uani 0.62(2) 1 d D U P A 1
H3D H 0.509145 0.699552 0.832631 0.138 Uiso 0.62(2) 1 calc R U P A 1
H3E H 0.659275 0.683450 0.810382 0.138 Uiso 0.62(2) 1 calc R U P A 1
H3F H 0.601842 0.721542 0.736370 0.138 Uiso 0.62(2) 1 calc R U P A 1
C4B C 0.3732(15) 0.6946(7) 0.5722(17) 0.135(9) Uani 0.62(2) 1 d D U P A 1
H4D H 0.306129 0.695913 0.637923 0.202 Uiso 0.62(2) 1 calc R U P A 1
H4E H 0.399249 0.720016 0.548144 0.202 Uiso 0.62(2) 1 calc R U P A 1
H4F H 0.329753 0.681544 0.488304 0.202 Uiso 0.62(2) 1 calc R U P A 1
C2C C 0.519(2) 0.6426(6) 0.744(2) 0.071(7) Uani 0.38(2) 1 d D U P A 2
H2G H 0.447609 0.645391 0.804439 0.106 Uiso 0.38(2) 1 calc R U P A 2
H2H H 0.507329 0.618405 0.696674 0.106 Uiso 0.38(2) 1 calc R U P A 2
H2I H 0.613054 0.643994 0.799285 0.106 Uiso 0.38(2) 1 calc R U P A 2
C3C C 0.496(4) 0.7121(4) 0.698(3) 0.124(12) Uani 0.38(2) 1 d D U P A 2
H3G H 0.424695 0.712488 0.759462 0.186 Uiso 0.38(2) 1 calc R U P A 2
H3H H 0.588115 0.718445 0.751181 0.186 Uiso 0.38(2) 1 calc R U P A 2
H3I H 0.471410 0.730436 0.623773 0.186 Uiso 0.38(2) 1 calc R U P A 2
C4C C 0.3545(14) 0.6656(9) 0.5420(17) 0.095(9) Uani 0.38(2) 1 d D U P A 2
H4G H 0.278975 0.667070 0.598442 0.143 Uiso 0.38(2) 1 calc R U P A 2
H4H H 0.337861 0.684119 0.467413 0.143 Uiso 0.38(2) 1 calc R U P A 2
H4I H 0.356113 0.640499 0.502008 0.143 Uiso 0.38(2) 1 calc R U P A 2
C5B C 0.8996(6) 0.68221(15) 0.3335(6) 0.0529(13) Uani 1 1 d . . . . .
C6B C 0.9729(9) 0.64541(19) 0.3162(9) 0.078(2) Uani 1 1 d . . . . .
H6D H 1.051764 0.649620 0.265511 0.117 Uiso 1 1 calc R U . . .
H6E H 1.008262 0.634888 0.407451 0.117 Uiso 1 1 calc R U . . .
H6F H 0.906025 0.627926 0.264280 0.117 Uiso 1 1 calc R U . . .
C7B C 0.8452(9) 0.6990(3) 0.1929(9) 0.108(3) Uani 1 1 d . . . . .
H7D H 0.924214 0.703270 0.142436 0.161 Uiso 1 1 calc R U . . .
H7E H 0.777915 0.681780 0.140244 0.161 Uiso 1 1 calc R U . . .
H7F H 0.798437 0.722846 0.205193 0.161 Uiso 1 1 calc R U . . .
C8B C 1.0012(7) 0.7094(2) 0.4156(10) 0.081(2) Uani 1 1 d . . . . .
H8D H 1.080699 0.714017 0.366178 0.122 Uiso 1 1 calc R U . . .
H8E H 0.952545 0.733075 0.426713 0.122 Uiso 1 1 calc R U . . .
H8F H 1.035837 0.698838 0.506924 0.122 Uiso 1 1 calc R U . . .
C9B C 0.9373(7) 0.6048(2) 0.6708(8) 0.0426(18) Uani 0.687(8) 1 d . . P B 1
H9B H 1.015854 0.623396 0.684875 0.051 Uiso 0.687(8) 1 calc R U P B 1
C10B C 0.9830(8) 0.5703(2) 0.5919(8) 0.0717(18) Uani 0.687(8) 1 d . . P B 1
H10C H 0.911761 0.564944 0.509690 0.086 Uiso 0.687(8) 1 calc R U P B 1
H10D H 1.074129 0.575292 0.560349 0.086 Uiso 0.687(8) 1 calc R U P B 1
C11B C 0.9960(9) 0.5390(2) 0.6843(9) 0.053(2) Uani 0.687(8) 1 d . . P B 1
H11B H 1.058012 0.518520 0.658956 0.064 Uiso 0.687(8) 1 calc R U P B 1
C12B C 1.0510(11) 0.5586(3) 0.8228(10) 0.055(2) Uani 0.687(8) 1 d . . P B 1
C13B C 0.9246(8) 0.5861(2) 0.8098(9) 0.0455(19) Uani 0.687(8) 1 d . . P B 1
C14B C 0.7946(11) 0.5593(3) 0.7857(11) 0.059(2) Uani 0.687(8) 1 d . . P B 1
H14C H 0.712050 0.571724 0.730916 0.070 Uiso 0.687(8) 1 calc R U P B 1
H14D H 0.768993 0.550622 0.874550 0.070 Uiso 0.687(8) 1 calc R U P B 1
C15B C 0.8488(10) 0.5263(3) 0.7034(11) 0.061(2) Uani 0.687(8) 1 d . . P B 1
H15C H 0.852496 0.502744 0.756652 0.074 Uiso 0.687(8) 1 calc R U P B 1
H15D H 0.787968 0.522739 0.612960 0.074 Uiso 0.687(8) 1 calc R U P B 1
C16B C 1.0610(10) 0.5316(3) 0.9396(10) 0.096(3) Uani 0.687(8) 1 d . . P B 1
H16D H 0.969660 0.519389 0.938821 0.144 Uiso 0.687(8) 1 calc R U P B 1
H16E H 1.132504 0.512718 0.929613 0.144 Uiso 0.687(8) 1 calc R U P B 1
H16F H 1.087327 0.544958 1.027317 0.144 Uiso 0.687(8) 1 calc R U P B 1
C17B C 1.1959(9) 0.5773(3) 0.8270(11) 0.067(3) Uani 0.687(8) 1 d . . P B 1
H17D H 1.191662 0.595211 0.750761 0.101 Uiso 0.687(8) 1 calc R U P B 1
H17E H 1.221548 0.590373 0.915374 0.101 Uiso 0.687(8) 1 calc R U P B 1
H17F H 1.266725 0.558134 0.817670 0.101 Uiso 0.687(8) 1 calc R U P B 1
C18B C 0.9198(11) 0.6139(3) 0.9267(10) 0.070(3) Uani 0.687(8) 1 d . . P B 1
H18D H 0.911713 0.600400 1.012164 0.105 Uiso 0.687(8) 1 calc R U P B 1
H18E H 1.006232 0.628895 0.940109 0.105 Uiso 0.687(8) 1 calc R U P B 1
H18F H 0.838273 0.630458 0.902945 0.105 Uiso 0.687(8) 1 calc R U P B 1
C9C C 0.8826(17) 0.6157(5) 0.7391(15) 0.042(4) Uani 0.313(8) 1 d . U P B 2
H9C H 0.821119 0.622873 0.808464 0.051 Uiso 0.313(8) 1 calc R U P B 2
C10C C 1.031(2) 0.6310(6) 0.786(2) 0.065(5) Uani 0.313(8) 1 d . U P B 2
H10E H 1.033102 0.647769 0.866536 0.078 Uiso 0.313(8) 1 calc R U P B 2
H10F H 1.065082 0.644820 0.709923 0.078 Uiso 0.313(8) 1 calc R U P B 2
C11C C 1.119(3) 0.5957(7) 0.824(2) 0.068(5) Uani 0.313(8) 1 d . U P B 2
H11C H 1.205251 0.599939 0.894493 0.081 Uiso 0.313(8) 1 calc R U P B 2
C12C C 1.007(2) 0.5697(6) 0.875(2) 0.049(4) Uani 0.313(8) 1 d . U P B 2
C13C C 0.901(2) 0.5734(6) 0.741(2) 0.050(4) Uani 0.313(8) 1 d . U P B 2
C14C C 0.9830(8) 0.5703(2) 0.5919(8) 0.0717(18) Uani 0.313(8) 1 d . U P B 2
H14E H 0.973993 0.545403 0.547037 0.086 Uiso 0.313(8) 1 calc R U P B 2
H14F H 0.955098 0.590396 0.523555 0.086 Uiso 0.313(8) 1 calc R U P B 2
C15C C 1.147(3) 0.5778(8) 0.696(3) 0.084(7) Uani 0.313(8) 1 d . U P B 2
H15E H 1.196172 0.553767 0.716727 0.101 Uiso 0.313(8) 1 calc R U P B 2
H15F H 1.206029 0.594199 0.647231 0.101 Uiso 0.313(8) 1 calc R U P B 2
C16C C 1.0610(10) 0.5316(3) 0.9396(10) 0.096(3) Uani 0.313(8) 1 d . U P B 2
H16G H 1.097603 0.516457 0.869703 0.144 Uiso 0.313(8) 1 calc R U P B 2
H16H H 1.136177 0.536139 1.017679 0.144 Uiso 0.313(8) 1 calc R U P B 2
H16I H 0.983339 0.518305 0.972257 0.144 Uiso 0.313(8) 1 calc R U P B 2
C17C C 0.962(3) 0.5839(8) 1.005(2) 0.083(7) Uani 0.313(8) 1 d . U P B 2
H17G H 1.038461 0.579915 1.082675 0.124 Uiso 0.313(8) 1 calc R U P B 2
H17H H 0.941031 0.610624 0.995615 0.124 Uiso 0.313(8) 1 calc R U P B 2
H17I H 0.878059 0.570337 1.022385 0.124 Uiso 0.313(8) 1 calc R U P B 2
C18C C 0.773(4) 0.5496(11) 0.721(4) 0.103(12) Uani 0.313(8) 1 d . U P B 2
H18G H 0.801061 0.523199 0.724717 0.154 Uiso 0.313(8) 1 calc R U P B 2
H18H H 0.717775 0.554754 0.795108 0.154 Uiso 0.313(8) 1 calc R U P B 2
H18I H 0.716730 0.555075 0.631346 0.154 Uiso 0.313(8) 1 calc R U P B 2
C19B C 0.5748(5) 0.61370(13) 0.2391(6) 0.0442(11) Uani 1 1 d . . . . .
H19B H 0.675619 0.611064 0.282232 0.053 Uiso 1 1 calc R U . . .
C20B C 0.5676(8) 0.60761(19) 0.0835(7) 0.0675(16) Uani 1 1 d . . . . .
H20D H 0.594915 0.581842 0.066324 0.101 Uiso 1 1 calc R U . . .
H20E H 0.471251 0.612091 0.036872 0.101 Uiso 1 1 calc R U . . .
H20F H 0.631956 0.624977 0.047610 0.101 Uiso 1 1 calc R U . . .
C21B C 0.4896(5) 0.58530(14) 0.3100(5) 0.0437(10) Uani 1 1 d . . . . .
H21B H 0.499286 0.592306 0.410039 0.052 Uiso 1 1 calc R U . . .
C22B C 0.3329(6) 0.58463(17) 0.2526(7) 0.0543(13) Uani 1 1 d . . . . .
H22C H 0.292718 0.609897 0.260079 0.065 Uiso 1 1 calc R U . . .
H22D H 0.319730 0.577675 0.153484 0.065 Uiso 1 1 calc R U . . .
C23B C 0.2554(7) 0.5568(2) 0.3312(8) 0.0729(18) Uani 1 1 d . . . . .
H23C H 0.154501 0.556342 0.290602 0.087 Uiso 1 1 calc R U . . .
H23D H 0.262853 0.564698 0.429069 0.087 Uiso 1 1 calc R U . . .
C24B C 0.3189(8) 0.5173(2) 0.3239(9) 0.083(2) Uani 1 1 d . . . . .
H24C H 0.270498 0.499667 0.378823 0.100 Uiso 1 1 calc R U . . .
H24D H 0.304154 0.508530 0.226705 0.100 Uiso 1 1 calc R U . . .
C25B C 0.4763(9) 0.5177(2) 0.3801(11) 0.096(3) Uani 1 1 d . . . . .
H25C H 0.490600 0.524237 0.479603 0.116 Uiso 1 1 calc R U . . .
H25D H 0.516192 0.492483 0.370604 0.116 Uiso 1 1 calc R U . . .
C26B C 0.5517(8) 0.54578(18) 0.3021(9) 0.075(2) Uani 1 1 d . . . . .
H26C H 0.543549 0.538057 0.204001 0.089 Uiso 1 1 calc R U . . .
H26D H 0.652890 0.546191 0.341799 0.089 Uiso 1 1 calc R U . . .
C27B C 0.5444(8) 0.72596(17) 0.3251(9) 0.0716(19) Uani 1 1 d . . . . .
H27D H 0.587642 0.744475 0.392506 0.107 Uiso 1 1 calc R U . . .
H27E H 0.567850 0.731927 0.233615 0.107 Uiso 1 1 calc R U . . .
H27F H 0.441957 0.726437 0.321208 0.107 Uiso 1 1 calc R U . . .

loop_
_atom_site_aniso_label
_atom_site_aniso_U_11
_atom_site_aniso_U_22
_atom_site_aniso_U_33
_atom_site_aniso_U_23
_atom_site_aniso_U_13
_atom_site_aniso_U_12
I1 0.0670(2) 0.0647(2) 0.04871(17) 0.01201(17) -0.00031(15) 0.01147(19)
I2 0.0542(2) 0.0676(3) 0.0786(3) 0.0197(2) 0.00134(18) 0.01548(18)
P1A 0.0462(7) 0.0297(6) 0.0356(6) 0.0014(4) 0.0007(5) 0.0033(5)
P2A 0.0446(7) 0.0503(7) 0.0399(6) 0.0021(5) -0.0007(5) -0.0004(5)
O1A 0.0454(19) 0.055(2) 0.0415(18) 0.0096(16) 0.0028(15) 0.0085(16)
N1A 0.047(2) 0.057(3) 0.036(2) 0.0097(18) 0.0051(18) 0.0006(19)
N2A 0.044(2) 0.044(2) 0.036(2) -0.0032(16) 0.0032(17) 0.0068(17)
N3A 0.047(2) 0.0303(18) 0.040(2) 0.0010(15) -0.0013(17) 0.0022(16)
C1A 0.063(3) 0.067(4) 0.050(3) 0.013(3) 0.019(3) -0.007(3)
C2A 0.114(7) 0.101(6) 0.098(6) 0.002(5) 0.074(6) 0.002(5)
C3A 0.123(8) 0.141(9) 0.118(7) -0.022(7) 0.064(7) -0.077(7)
C4A 0.100(7) 0.42(3) 0.076(6) 0.130(11) 0.039(5) 0.060(12)
C5A 0.063(3) 0.047(3) 0.038(2) -0.006(2) 0.011(2) 0.011(2)
C6A 0.089(5) 0.059(4) 0.074(4) 0.007(3) 0.046(4) 0.009(3)
C7A 0.082(5) 0.120(6) 0.064(4) -0.003(4) 0.023(3) 0.047(5)
C8A 0.130(7) 0.072(4) 0.058(4) -0.027(3) 0.029(4) -0.015(4)
C9A 0.055(3) 0.063(4) 0.046(3) 0.009(3) 0.005(2) 0.000(3)
C10A 0.053(3) 0.091(5) 0.079(4) 0.033(4) 0.005(3) -0.012(3)
C11A 0.072(4) 0.065(4) 0.075(4) 0.017(3) -0.008(3) -0.013(3)
C12A 0.054(4) 0.061(4) 0.077(4) 0.011(3) -0.020(3) 0.005(3)
C13A 0.056(3) 0.071(4) 0.053(3) 0.008(3) 0.013(3) 0.008(3)
C14A 0.071(4) 0.063(4) 0.087(5) 0.003(4) 0.010(4) 0.008(3)
C15A 0.117(7) 0.066(4) 0.081(5) 0.005(4) -0.017(5) -0.005(4)
C16A 0.101(6) 0.135(8) 0.088(6) 0.023(6) 0.001(5) 0.062(6)
C17A 0.083(5) 0.085(5) 0.061(4) 0.014(3) -0.001(3) -0.002(4)
C18A 0.058(4) 0.101(5) 0.077(4) 0.017(4) 0.012(3) -0.014(4)
C19A 0.056(3) 0.036(2) 0.035(2) 0.0005(18) 0.009(2) -0.004(2)
C20A 0.060(3) 0.063(4) 0.079(4) -0.014(3) 0.034(3) -0.016(3)
C21A 0.045(3) 0.032(2) 0.041(2) -0.0035(18) -0.0006(19) -0.0018(19)
C22A 0.059(3) 0.053(3) 0.039(3) 0.000(2) 0.007(2) 0.005(2)
C23A 0.067(4) 0.083(4) 0.059(3) -0.024(3) 0.015(3) 0.006(3)
C24A 0.086(5) 0.060(4) 0.092(5) -0.033(4) -0.001(4) 0.014(3)
C25A 0.106(6) 0.045(3) 0.096(5) -0.011(3) -0.014(4) 0.019(3)
C26A 0.085(4) 0.033(3) 0.059(3) 0.001(2) -0.009(3) -0.001(3)
C27A 0.083(4) 0.028(3) 0.061(3) 0.005(2) -0.009(3) 0.005(3)
P1B 0.0391(7) 0.0329(6) 0.0603(8) 0.0003(5) 0.0039(6) 0.0007(5)
P2B 0.0430(7) 0.0577(8) 0.0509(7) -0.0102(6) 0.0040(6) -0.0045(6)
O1B 0.0437(19) 0.064(2) 0.0446(19) 0.0002(17) 0.0004(15) 0.0088(17)
N1B 0.041(2) 0.063(3) 0.060(3) -0.004(2) 0.012(2) 0.006(2)
N2B 0.037(2) 0.049(2) 0.050(2) 0.0051(18) 0.0026(18) -0.0086(17)
N3B 0.039(2) 0.036(2) 0.061(3) 0.0028(18) -0.0053(19) 0.0044(16)
C1B 0.055(3) 0.074(4) 0.079(4) -0.013(3) 0.029(3) 0.009(3)
C2B 0.080(11) 0.130(12) 0.108(13) -0.014(10) 0.055(10) -0.033(9)
C3B 0.078(8) 0.110(11) 0.095(9) -0.036(9) 0.038(7) 0.014(8)
C4B 0.069(9) 0.22(2) 0.125(13) 0.015(15) 0.033(9) 0.074(12)
C2C 0.047(11) 0.103(15) 0.068(13) 0.020(11) 0.027(9) 0.013(10)
C3C 0.15(2) 0.099(16) 0.14(2) -0.031(15) 0.09(2) 0.002(15)
C4C 0.053(10) 0.14(2) 0.101(15) 0.007(14) 0.043(10) 0.033(12)
C5B 0.045(3) 0.049(3) 0.068(3) 0.014(2) 0.017(3) -0.007(2)
C6B 0.089(5) 0.061(4) 0.098(5) 0.008(4) 0.059(4) 0.002(3)
C7B 0.071(4) 0.162(9) 0.090(5) 0.065(6) 0.012(4) -0.022(5)
C8B 0.049(3) 0.070(4) 0.127(7) -0.001(4) 0.018(4) -0.020(3)
C9B 0.031(3) 0.053(4) 0.043(4) 0.000(3) 0.001(3) 0.006(3)
C10B 0.068(4) 0.070(4) 0.081(4) -0.031(3) 0.021(3) -0.003(3)
C11B 0.056(5) 0.050(4) 0.053(5) -0.006(3) 0.007(4) 0.008(4)
C12B 0.056(5) 0.056(5) 0.050(5) 0.002(4) 0.000(4) -0.004(4)
C13B 0.041(4) 0.057(5) 0.040(4) -0.006(4) 0.008(3) -0.007(4)
C14B 0.059(6) 0.065(6) 0.056(6) 0.001(5) 0.022(5) -0.018(4)
C15B 0.064(5) 0.050(5) 0.069(6) -0.007(4) 0.004(4) -0.011(4)
C16B 0.097(6) 0.097(6) 0.092(6) 0.031(5) 0.006(5) 0.018(5)
C17B 0.042(4) 0.076(6) 0.077(6) 0.007(5) -0.010(4) 0.001(4)
C18B 0.074(6) 0.088(7) 0.050(5) -0.024(5) 0.014(4) -0.007(5)
C9C 0.045(7) 0.056(8) 0.027(6) -0.003(6) 0.004(6) 0.010(6)
C10C 0.061(9) 0.063(9) 0.064(10) 0.002(8) -0.010(8) -0.002(8)
C11C 0.062(10) 0.075(10) 0.062(10) 0.003(8) -0.002(8) 0.010(9)
C12C 0.047(9) 0.057(9) 0.039(8) -0.004(7) -0.003(7) 0.015(7)
C13C 0.060(9) 0.048(8) 0.039(8) -0.001(7) -0.004(7) -0.011(7)
C14C 0.068(4) 0.070(4) 0.081(4) -0.031(3) 0.021(3) -0.003(3)
C15C 0.078(11) 0.087(12) 0.092(12) 0.009(10) 0.034(10) 0.023(9)
C16C 0.097(6) 0.097(6) 0.092(6) 0.031(5) 0.006(5) 0.018(5)
C17C 0.096(15) 0.111(16) 0.039(9) 0.014(10) 0.005(9) 0.030(13)
C18C 0.12(2) 0.10(2) 0.09(2) 0.019(16) 0.010(18) -0.057(17)
C19B 0.039(2) 0.034(2) 0.059(3) 0.002(2) 0.005(2) 0.0021(18)
C20B 0.075(4) 0.064(4) 0.070(4) -0.004(3) 0.034(3) -0.011(3)
C21B 0.045(3) 0.040(2) 0.043(2) 0.003(2) -0.004(2) -0.004(2)
C22B 0.043(3) 0.054(3) 0.065(3) 0.009(3) 0.007(2) -0.003(2)
C23B 0.058(4) 0.091(5) 0.072(4) 0.010(4) 0.017(3) -0.018(3)
C24B 0.088(5) 0.066(4) 0.088(5) 0.031(4) -0.008(4) -0.029(4)
C25B 0.094(5) 0.054(4) 0.127(7) 0.040(4) -0.029(5) -0.016(4)
C26B 0.060(4) 0.049(3) 0.107(6) 0.018(4) -0.008(4) 0.002(3)
C27B 0.065(4) 0.036(3) 0.108(6) -0.008(3) -0.006(4) 0.003(3)

loop_
_atom_type_symbol
_atom_type_description
_atom_type_scat_dispersion_real
_atom_type_scat_dispersion_imag
_atom_type_scat_source
C C 0.0181 0.0091 'International Tables Vol C Tables 4.2.6.8 and 6.1.1.4'
H H 0.0000 0.0000 'International Tables Vol C Tables 4.2.6.8 and 6.1.1.4'
N N 0.0311 0.0180 'International Tables Vol C Tables 4.2.6.8 and 6.1.1.4'
O O 0.0492 0.0322 'International Tables Vol C Tables 4.2.6.8 and 6.1.1.4'
P P 0.2955 0.4335 'International Tables Vol C Tables 4.2.6.8 and 6.1.1.4'
I I -0.3257 6.8362 'International Tables Vol C Tables 4.2.6.8 and 6.1.1.4'

loop_
_geom_angle_atom_site_label_1
_geom_angle_atom_site_label_2
_geom_angle_atom_site_label_3
_geom_angle
_geom_angle_site_symmetry_1
_geom_angle_site_symmetry_3
_geom_angle_publ_flag
N3A P1A N2A 114.2(2) . . ?
N3A P1A N1A 119.5(2) . . ?
N2A P1A N1A 86.3(2) . . ?
N3A P1A C27A 105.0(3) . . ?
N2A P1A C27A 117.4(3) . . ?
N1A P1A C27A 114.4(3) . . ?
O1A P2A N2A 103.9(2) . . ?
O1A P2A N1A 101.3(2) . . ?
N2A P2A N1A 80.5(2) . . ?
C9A O1A P2A 121.3(4) . . ?
C1A N1A P1A 135.1(4) . . ?
C1A N1A P2A 126.9(4) . . ?
P1A N1A P2A 96.3(2) . . ?
C5A N2A P1A 134.9(4) . . ?
C5A N2A P2A 127.5(4) . . ?
P1A N2A P2A 96.8(2) . . ?
C19A N3A P1A 125.4(3) . . ?
C19A N3A H3AA 117.3 . . ?
P1A N3A H3AA 117.3 . . ?
C4A C1A C2A 109.9(10) . . ?
C4A C1A N1A 109.6(6) . . ?
C2A C1A N1A 108.4(5) . . ?
C4A C1A C3A 113.7(9) . . ?
C2A C1A C3A 107.5(8) . . ?
N1A C1A C3A 107.6(6) . . ?
C1A C2A H2A 109.5 . . ?
C1A C2A H2B 109.5 . . ?
H2A C2A H2B 109.5 . . ?
C1A C2A H2C 109.5 . . ?
H2A C2A H2C 109.5 . . ?
H2B C2A H2C 109.5 . . ?
C1A C3A H3A 109.5 . . ?
C1A C3A H3B 109.5 . . ?
H3A C3A H3B 109.5 . . ?
C1A C3A H3C 109.5 . . ?
H3A C3A H3C 109.5 . . ?
H3B C3A H3C 109.5 . . ?
C1A C4A H4A 109.5 . . ?
C1A C4A H4B 109.5 . . ?
H4A C4A H4B 109.5 . . ?
C1A C4A H4C 109.5 . . ?
H4A C4A H4C 109.5 . . ?
H4B C4A H4C 109.5 . . ?
N2A C5A C7A 109.9(4) . . ?
N2A C5A C6A 109.1(4) . . ?
C7A C5A C6A 109.4(6) . . ?
N2A C5A C8A 107.8(5) . . ?
C7A C5A C8A 111.9(6) . . ?
C6A C5A C8A 108.8(6) . . ?
C5A C6A H6A 109.5 . . ?
C5A C6A H6B 109.5 . . ?
H6A C6A H6B 109.5 . . ?
C5A C6A H6C 109.5 . . ?
H6A C6A H6C 109.5 . . ?
H6B C6A H6C 109.5 . . ?
C5A C7A H7A 109.5 . . ?
C5A C7A H7B 109.5 . . ?
H7A C7A H7B 109.5 . . ?
C5A C7A H7C 109.5 . . ?
H7A C7A H7C 109.5 . . ?
H7B C7A H7C 109.5 . . ?
C5A C8A H8A 109.5 . . ?
C5A C8A H8B 109.5 . . ?
H8A C8A H8B 109.5 . . ?
C5A C8A H8C 109.5 . . ?
H8A C8A H8C 109.5 . . ?
H8B C8A H8C 109.5 . . ?
O1A C9A C13A 113.3(5) . . ?
O1A C9A C10A 113.7(5) . . ?
C13A C9A C10A 101.8(5) . . ?
O1A C9A H9A 109.3 . . ?
C13A C9A H9A 109.3 . . ?
C10A C9A H9A 109.3 . . ?
C11A C10A C9A 104.3(5) . . ?
C11A C10A H10A 110.9 . . ?
C9A C10A H10A 110.9 . . ?
C11A C10A H10B 110.9 . . ?
C9A C10A H10B 110.9 . . ?
H10A C10A H10B 108.9 . . ?
C10A C11A C15A 106.3(6) . . ?
C10A C11A C12A 103.4(6) . . ?
C15A C11A C12A 101.2(7) . . ?
C10A C11A H11A 114.8 . . ?
C15A C11A H11A 114.8 . . ?
C12A C11A H11A 114.8 . . ?
C16A C12A C13A 117.3(7) . . ?
C16A C12A C17A 107.6(6) . . ?
C13A C12A C17A 115.4(6) . . ?
C16A C12A C11A 112.3(7) . . ?
C13A C12A C11A 92.6(5) . . ?
C17A C12A C11A 111.1(7) . . ?
C9A C13A C12A 101.8(5) . . ?
C9A C13A C18A 112.0(6) . . ?
C12A C13A C18A 115.0(6) . . ?
C9A C13A C14A 107.6(5) . . ?
C12A C13A C14A 104.1(5) . . ?
C18A C13A C14A 115.2(6) . . ?
C13A C14A C15A 101.7(6) . . ?
C13A C14A H14A 111.4 . . ?
C15A C14A H14A 111.4 . . ?
C13A C14A H14B 111.4 . . ?
C15A C14A H14B 111.4 . . ?
H14A C14A H14B 109.3 . . ?
C11A C15A C14A 103.5(6) . . ?
C11A C15A H15A 111.1 . . ?
C14A C15A H15A 111.1 . . ?
C11A C15A H15B 111.1 . . ?
C14A C15A H15B 111.1 . . ?
H15A C15A H15B 109.0 . . ?
C12A C16A H16A 109.5 . . ?
C12A C16A H16B 109.5 . . ?
H16A C16A H16B 109.5 . . ?
C12A C16A H16C 109.5 . . ?
H16A C16A H16C 109.5 . . ?
H16B C16A H16C 109.5 . . ?
C12A C17A H17A 109.5 . . ?
C12A C17A H17B 109.5 . . ?
H17A C17A H17B 109.5 . . ?
C12A C17A H17C 109.5 . . ?
H17A C17A H17C 109.5 . . ?
H17B C17A H17C 109.5 . . ?
C13A C18A H18A 109.5 . . ?
C13A C18A H18B 109.5 . . ?
H18A C18A H18B 109.5 . . ?
C13A C18A H18C 109.5 . . ?
H18A C18A H18C 109.5 . . ?
H18B C18A H18C 109.5 . . ?
N3A C19A C20A 107.8(4) . . ?
N3A C19A C21A 112.2(4) . . ?
C20A C19A C21A 114.6(4) . . ?
N3A C19A H19A 107.3 . . ?
C20A C19A H19A 107.3 . . ?
C21A C19A H19A 107.3 . . ?
C19A C20A H20A 109.5 . . ?
C19A C20A H20B 109.5 . . ?
H20A C20A H20B 109.5 . . ?
C19A C20A H20C 109.5 . . ?
H20A C20A H20C 109.5 . . ?
H20B C20A H20C 109.5 . . ?
C22A C21A C19A 113.6(4) . . ?
C22A C21A C26A 109.9(4) . . ?
C19A C21A C26A 110.9(4) . . ?
C22A C21A H21A 107.4 . . ?
C19A C21A H21A 107.4 . . ?
C26A C21A H21A 107.4 . . ?
C21A C22A C23A 110.2(5) . . ?
C21A C22A H22A 109.6 . . ?
C23A C22A H22A 109.6 . . ?
C21A C22A H22B 109.6 . . ?
C23A C22A H22B 109.6 . . ?
H22A C22A H22B 108.1 . . ?
C22A C23A C24A 110.7(6) . . ?
C22A C23A H23A 109.5 . . ?
C24A C23A H23A 109.5 . . ?
C22A C23A H23B 109.5 . . ?
C24A C23A H23B 109.5 . . ?
H23A C23A H23B 108.1 . . ?
C25A C24A C23A 111.4(5) . . ?
C25A C24A H24A 109.3 . . ?
C23A C24A H24A 109.3 . . ?
C25A C24A H24B 109.3 . . ?
C23A C24A H24B 109.3 . . ?
H24A C24A H24B 108.0 . . ?
C24A C25A C26A 111.4(6) . . ?
C24A C25A H25A 109.4 . . ?
C26A C25A H25A 109.4 . . ?
C24A C25A H25B 109.4 . . ?
C26A C25A H25B 109.4 . . ?
H25A C25A H25B 108.0 . . ?
C25A C26A C21A 111.1(6) . . ?
C25A C26A H26A 109.4 . . ?
C21A C26A H26A 109.4 . . ?
C25A C26A H26B 109.4 . . ?
C21A C26A H26B 109.4 . . ?
H26A C26A H26B 108.0 . . ?
P1A C27A H27A 109.5 . . ?
P1A C27A H27B 109.5 . . ?
H27A C27A H27B 109.5 . . ?
P1A C27A H27C 109.5 . . ?
H27A C27A H27C 109.5 . . ?
H27B C27A H27C 109.5 . . ?
N3B P1B N2B 114.4(2) . . ?
N3B P1B N1B 119.4(3) . . ?
N2B P1B N1B 86.0(2) . . ?
N3B P1B C27B 105.6(3) . . ?
N2B P1B C27B 117.0(3) . . ?
N1B P1B C27B 114.3(3) . . ?
O1B P2B N1B 100.5(2) . . ?
O1B P2B N2B 103.4(2) . . ?
N1B P2B N2B 80.5(2) . . ?
C9C O1B P2B 107.2(7) . . ?
C9B O1B P2B 124.1(4) . . ?
C1B N1B P1B 134.4(4) . . ?
C1B N1B P2B 127.0(4) . . ?
P1B N1B P2B 96.6(2) . . ?
C5B N2B P1B 135.3(4) . . ?
C5B N2B P2B 127.1(4) . . ?
P1B N2B P2B 96.7(2) . . ?
C19B N3B P1B 125.8(4) . . ?
C19B N3B H3AB 117.1 . . ?
P1B N3B H3AB 117.1 . . ?
N1B C1B C3C 112.9(11) . . ?
N1B C1B C4B 112.1(8) . . ?
N1B C1B C2B 107.0(8) . . ?
C4B C1B C2B 115.1(9) . . ?
N1B C1B C2C 111.6(9) . . ?
C3C C1B C2C 113.6(10) . . ?
N1B C1B C3B 106.0(6) . . ?
C4B C1B C3B 108.4(8) . . ?
C2B C1B C3B 107.7(8) . . ?
N1B C1B C4C 105.1(8) . . ?
C3C C1B C4C 108.3(10) . . ?
C2C C1B C4C 104.5(9) . . ?
C1B C2B H2D 109.5 . . ?
C1B C2B H2E 109.5 . . ?
H2D C2B H2E 109.5 . . ?
C1B C2B H2F 109.5 . . ?
H2D C2B H2F 109.5 . . ?
H2E C2B H2F 109.5 . . ?
C1B C3B H3D 109.5 . . ?
C1B C3B H3E 109.5 . . ?
H3D C3B H3E 109.5 . . ?
C1B C3B H3F 109.5 . . ?
H3D C3B H3F 109.5 . . ?
H3E C3B H3F 109.5 . . ?
C1B C4B H4D 109.5 . . ?
C1B C4B H4E 109.5 . . ?
H4D C4B H4E 109.5 . . ?
C1B C4B H4F 109.5 . . ?
H4D C4B H4F 109.5 . . ?
H4E C4B H4F 109.5 . . ?
C1B C2C H2G 109.5 . . ?
C1B C2C H2H 109.5 . . ?
H2G C2C H2H 109.5 . . ?
C1B C2C H2I 109.5 . . ?
H2G C2C H2I 109.5 . . ?
H2H C2C H2I 109.5 . . ?
C1B C3C H3G 109.5 . . ?
C1B C3C H3H 109.5 . . ?
H3G C3C H3H 109.5 . . ?
C1B C3C H3I 109.5 . . ?
H3G C3C H3I 109.5 . . ?
H3H C3C H3I 109.5 . . ?
C1B C4C H4G 109.5 . . ?
C1B C4C H4H 109.5 . . ?
H4G C4C H4H 109.5 . . ?
C1B C4C H4I 109.5 . . ?
H4G C4C H4I 109.5 . . ?
H4H C4C H4I 109.5 . . ?
N2B C5B C6B 109.3(4) . . ?
N2B C5B C7B 109.6(5) . . ?
C6B C5B C7B 110.1(7) . . ?
N2B C5B C8B 108.5(5) . . ?
C6B C5B C8B 110.2(6) . . ?
C7B C5B C8B 109.1(6) . . ?
C5B C6B H6D 109.5 . . ?
C5B C6B H6E 109.5 . . ?
H6D C6B H6E 109.5 . . ?
C5B C6B H6F 109.5 . . ?
H6D C6B H6F 109.5 . . ?
H6E C6B H6F 109.5 . . ?
C5B C7B H7D 109.5 . . ?
C5B C7B H7E 109.5 . . ?
H7D C7B H7E 109.5 . . ?
C5B C7B H7F 109.5 . . ?
H7D C7B H7F 109.5 . . ?
H7E C7B H7F 109.5 . . ?
C5B C8B H8D 109.5 . . ?
C5B C8B H8E 109.5 . . ?
H8D C8B H8E 109.5 . . ?
C5B C8B H8F 109.5 . . ?
H8D C8B H8F 109.5 . . ?
H8E C8B H8F 109.5 . . ?
O1B C9B C13B 115.1(6) . . ?
O1B C9B C10B 114.1(6) . . ?
C13B C9B C10B 99.3(6) . . ?
O1B C9B H9B 109.3 . . ?
C13B C9B H9B 109.3 . . ?
C10B C9B H9B 109.3 . . ?
C11B C10B C9B 108.1(6) . . ?
C11B C10B H10C 110.1 . . ?
C9B C10B H10C 110.1 . . ?
C11B C10B H10D 110.1 . . ?
C9B C10B H10D 110.1 . . ?
H10C C10B H10D 108.4 . . ?
C10B C11B C15B 108.5(7) . . ?
C10B C11B C12B 100.6(7) . . ?
C15B C11B C12B 103.0(7) . . ?
C10B C11B H11B 114.4 . . ?
C15B C11B H11B 114.4 . . ?
C12B C11B H11B 114.4 . . ?
C16B C12B C17B 108.1(8) . . ?
C16B C12B C11B 110.6(8) . . ?
C17B C12B C11B 113.9(9) . . ?
C16B C12B C13B 115.5(9) . . ?
C17B C12B C13B 114.9(8) . . ?
C11B C12B C13B 93.3(7) . . ?
C18B C13B C9B 113.3(7) . . ?
C18B C13B C12B 117.9(9) . . ?
C9B C13B C12B 100.3(7) . . ?
C18B C13B C14B 113.4(7) . . ?
C9B C13B C14B 107.7(8) . . ?
C12B C13B C14B 102.8(7) . . ?
C13B C14B C15B 102.5(7) . . ?
C13B C14B H14C 111.3 . . ?
C15B C14B H14C 111.3 . . ?
C13B C14B H14D 111.3 . . ?
C15B C14B H14D 111.3 . . ?
H14C C14B H14D 109.2 . . ?
C11B C15B C14B 103.3(7) . . ?
C11B C15B H15C 111.1 . . ?
C14B C15B H15C 111.1 . . ?
C11B C15B H15D 111.1 . . ?
C14B C15B H15D 111.1 . . ?
H15C C15B H15D 109.1 . . ?
C12B C16B H16D 109.5 . . ?
C12B C16B H16E 109.5 . . ?
H16D C16B H16E 109.5 . . ?
C12B C16B H16F 109.5 . . ?
H16D C16B H16F 109.5 . . ?
H16E C16B H16F 109.5 . . ?
C12B C17B H17D 109.5 . . ?
C12B C17B H17E 109.5 . . ?
H17D C17B H17E 109.5 . . ?
C12B C17B H17F 109.5 . . ?
H17D C17B H17F 109.5 . . ?
H17E C17B H17F 109.5 . . ?
C13B C18B H18D 109.5 . . ?
C13B C18B H18E 109.5 . . ?
H18D C18B H18E 109.5 . . ?
C13B C18B H18F 109.5 . . ?
H18D C18B H18F 109.5 . . ?
H18E C18B H18F 109.5 . . ?
O1B C9C C13C 103.4(13) . . ?
O1B C9C C10C 120.8(14) . . ?
C13C C9C C10C 104.5(15) . . ?
O1B C9C H9C 109.1 . . ?
C13C C9C H9C 109.1 . . ?
C10C C9C H9C 109.1 . . ?
C9C C10C C11C 103.6(17) . . ?
C9C C10C H10E 111.0 . . ?
C11C C10C H10E 111.0 . . ?
C9C C10C H10F 111.0 . . ?
C11C C10C H10F 111.0 . . ?
H10E C10C H10F 109.0 . . ?
C15C C11C C10C 108.2(19) . . ?
C15C C11C C12C 103.5(19) . . ?
C10C C11C C12C 100.5(18) . . ?
C15C C11C H11C 114.4 . . ?
C10C C11C H11C 114.4 . . ?
C12C C11C H11C 114.4 . . ?
C17C C12C C13C 117.4(19) . . ?
C17C C12C C16C 94.1(15) . . ?
C13C C12C C16C 124.0(16) . . ?
C17C C12C C11C 111.7(19) . . ?
C13C C12C C11C 94.5(16) . . ?
C16C C12C C11C 116.4(16) . . ?
C18C C13C C9C 118(2) . . ?
C18C C13C C12C 119(2) . . ?
C9C C13C C12C 98.9(17) . . ?
C18C C13C C14C 109(2) . . ?
C9C C13C C14C 96.9(11) . . ?
C12C C13C C14C 112.2(15) . . ?
C15C C14C C13C 89.3(11) . . ?
C15C C14C H14E 113.8 . . ?
C13C C14C H14E 113.8 . . ?
C15C C14C H14F 113.8 . . ?
C13C C14C H14F 113.8 . . ?
H14E C14C H14F 111.0 . . ?
C11C C15C C14C 107.4(17) . . ?
C11C C15C H15E 110.2 . . ?
C14C C15C H15E 110.2 . . ?
C11C C15C H15F 110.2 . . ?
C14C C15C H15F 110.2 . . ?
H15E C15C H15F 108.5 . . ?
C12C C16C H16G 109.5 . . ?
C12C C16C H16H 109.5 . . ?
H16G C16C H16H 109.5 . . ?
C12C C16C H16I 109.5 . . ?
H16G C16C H16I 109.5 . . ?
H16H C16C H16I 109.5 . . ?
C12C C17C H17G 109.5 . . ?
C12C C17C H17H 109.5 . . ?
H17G C17C H17H 109.5 . . ?
C12C C17C H17I 109.5 . . ?
H17G C17C H17I 109.5 . . ?
H17H C17C H17I 109.5 . . ?
C13C C18C H18G 109.5 . . ?
C13C C18C H18H 109.5 . . ?
H18G C18C H18H 109.5 . . ?
C13C C18C H18I 109.5 . . ?
H18G C18C H18I 109.5 . . ?
H18H C18C H18I 109.5 . . ?
N3B C19B C20B 107.7(5) . . ?
N3B C19B C21B 112.7(4) . . ?
C20B C19B C21B 114.2(4) . . ?
N3B C19B H19B 107.3 . . ?
C20B C19B H19B 107.3 . . ?
C21B C19B H19B 107.3 . . ?
C19B C20B H20D 109.5 . . ?
C19B C20B H20E 109.5 . . ?
H20D C20B H20E 109.5 . . ?
C19B C20B H20F 109.5 . . ?
H20D C20B H20F 109.5 . . ?
H20E C20B H20F 109.5 . . ?
C22B C21B C19B 114.2(4) . . ?
C22B C21B C26B 109.6(5) . . ?
C19B C21B C26B 110.2(5) . . ?
C22B C21B H21B 107.5 . . ?
C19B C21B H21B 107.5 . . ?
C26B C21B H21B 107.5 . . ?
C23B C22B C21B 111.0(5) . . ?
C23B C22B H22C 109.4 . . ?
C21B C22B H22C 109.4 . . ?
C23B C22B H22D 109.4 . . ?
C21B C22B H22D 109.4 . . ?
H22C C22B H22D 108.0 . . ?
C22B C23B C24B 110.3(6) . . ?
C22B C23B H23C 109.6 . . ?
C24B C23B H23C 109.6 . . ?
C22B C23B H23D 109.6 . . ?
C24B C23B H23D 109.6 . . ?
H23C C23B H23D 108.1 . . ?
C25B C24B C23B 110.5(6) . . ?
C25B C24B H24C 109.5 . . ?
C23B C24B H24C 109.5 . . ?
C25B C24B H24D 109.5 . . ?
C23B C24B H24D 109.5 . . ?
H24C C24B H24D 108.1 . . ?
C26B C25B C24B 110.6(6) . . ?
C26B C25B H25C 109.5 . . ?
C24B C25B H25C 109.5 . . ?
C26B C25B H25D 109.5 . . ?
C24B C25B H25D 109.5 . . ?
H25C C25B H25D 108.1 . . ?
C25B C26B C21B 111.3(7) . . ?
C25B C26B H26C 109.4 . . ?
C21B C26B H26C 109.4 . . ?
C25B C26B H26D 109.4 . . ?
C21B C26B H26D 109.4 . . ?
H26C C26B H26D 108.0 . . ?
P1B C27B H27D 109.5 . . ?
P1B C27B H27E 109.5 . . ?
H27D C27B H27E 109.5 . . ?
P1B C27B H27F 109.5 . . ?
H27D C27B H27F 109.5 . . ?
H27E C27B H27F 109.5 . . ?

loop_
_geom_bond_atom_site_label_1
_geom_bond_atom_site_label_2
_geom_bond_distance
_geom_bond_site_symmetry_2
_geom_bond_publ_flag
P1A N3A 1.612(4) . ?
P1A N2A 1.636(4) . ?
P1A N1A 1.646(5) . ?
P1A C27A 1.777(5) . ?
P2A O1A 1.617(4) . ?
P2A N2A 1.736(4) . ?
P2A N1A 1.738(4) . ?
O1A C9A 1.452(7) . ?
N1A C1A 1.499(7) . ?
N2A C5A 1.494(6) . ?
N3A C19A 1.472(6) . ?
N3A H3AA 0.8800 . ?
C1A C4A 1.476(11) . ?
C1A C2A 1.497(11) . ?
C1A C3A 1.516(11) . ?
C2A H2A 0.9800 . ?
C2A H2B 0.9800 . ?
C2A H2C 0.9800 . ?
C3A H3A 0.9800 . ?
C3A H3B 0.9800 . ?
C3A H3C 0.9800 . ?
C4A H4A 0.9800 . ?
C4A H4B 0.9800 . ?
C4A H4C 0.9800 . ?
C5A C7A 1.513(9) . ?
C5A C6A 1.524(8) . ?
C5A C8A 1.524(9) . ?
C6A H6A 0.9800 . ?
C6A H6B 0.9800 . ?
C6A H6C 0.9800 . ?
C7A H7A 0.9800 . ?
C7A H7B 0.9800 . ?
C7A H7C 0.9800 . ?
C8A H8A 0.9800 . ?
C8A H8B 0.9800 . ?
C8A H8C 0.9800 . ?
C9A C13A 1.513(8) . ?
C9A C10A 1.558(9) . ?
C9A H9A 1.0000 . ?
C10A C11A 1.479(10) . ?
C10A H10A 0.9900 . ?
C10A H10B 0.9900 . ?
C11A C15A 1.539(12) . ?
C11A C12A 1.568(9) . ?
C11A H11A 1.0000 . ?
C12A C16A 1.500(10) . ?
C12A C13A 1.527(9) . ?
C12A C17A 1.539(11) . ?
C13A C18A 1.532(9) . ?
C13A C14A 1.555(10) . ?
C14A C15A 1.559(11) . ?
C14A H14A 0.9900 . ?
C14A H14B 0.9900 . ?
C15A H15A 0.9900 . ?
C15A H15B 0.9900 . ?
C16A H16A 0.9800 . ?
C16A H16B 0.9800 . ?
C16A H16C 0.9800 . ?
C17A H17A 0.9800 . ?
C17A H17B 0.9800 . ?
C17A H17C 0.9800 . ?
C18A H18A 0.9800 . ?
C18A H18B 0.9800 . ?
C18A H18C 0.9800 . ?
C19A C20A 1.505(8) . ?
C19A C21A 1.536(7) . ?
C19A H19A 1.0000 . ?
C20A H20A 0.9800 . ?
C20A H20B 0.9800 . ?
C20A H20C 0.9800 . ?
C21A C22A 1.528(7) . ?
C21A C26A 1.540(7) . ?
C21A H21A 1.0000 . ?
C22A C23A 1.530(8) . ?
C22A H22A 0.9900 . ?
C22A H22B 0.9900 . ?
C23A C24A 1.541(11) . ?
C23A H23A 0.9900 . ?
C23A H23B 0.9900 . ?
C24A C25A 1.486(11) . ?
C24A H24A 0.9900 . ?
C24A H24B 0.9900 . ?
C25A C26A 1.513(10) . ?
C25A H25A 0.9900 . ?
C25A H25B 0.9900 . ?
C26A H26A 0.9900 . ?
C26A H26B 0.9900 . ?
C27A H27A 0.9800 . ?
C27A H27B 0.9800 . ?
C27A H27C 0.9800 . ?
P1B N3B 1.600(5) . ?
P1B N2B 1.632(4) . ?
P1B N1B 1.654(5) . ?
P1B C27B 1.780(6) . ?
P2B O1B 1.620(4) . ?
P2B N1B 1.724(5) . ?
P2B N2B 1.743(5) . ?
O1B C9C 1.441(15) . ?
O1B C9B 1.465(8) . ?
N1B C1B 1.495(7) . ?
N2B C5B 1.487(7) . ?
N3B C19B 1.475(6) . ?
N3B H3AB 0.8800 . ?
C1B C3C 1.498(11) . ?
C1B C4B 1.500(10) . ?
C1B C2B 1.507(11) . ?
C1B C2C 1.523(12) . ?
C1B C3B 1.577(10) . ?
C1B C4C 1.600(12) . ?
C2B H2D 0.9800 . ?
C2B H2E 0.9800 . ?
C2B H2F 0.9800 . ?
C3B H3D 0.9800 . ?
C3B H3E 0.9800 . ?
C3B H3F 0.9800 . ?
C4B H4D 0.9800 . ?
C4B H4E 0.9800 . ?
C4B H4F 0.9800 . ?
C2C H2G 0.9800 . ?
C2C H2H 0.9800 . ?
C2C H2I 0.9800 . ?
C3C H3G 0.9800 . ?
C3C H3H 0.9800 . ?
C3C H3I 0.9800 . ?
C4C H4G 0.9800 . ?
C4C H4H 0.9800 . ?
C4C H4I 0.9800 . ?
C5B C6B 1.515(9) . ?
C5B C7B 1.517(10) . ?
C5B C8B 1.518(9) . ?
C6B H6D 0.9800 . ?
C6B H6E 0.9800 . ?
C6B H6F 0.9800 . ?
C7B H7D 0.9800 . ?
C7B H7E 0.9800 . ?
C7B H7F 0.9800 . ?
C8B H8D 0.9800 . ?
C8B H8E 0.9800 . ?
C8B H8F 0.9800 . ?
C9B C13B 1.536(11) . ?
C9B C10B 1.555(10) . ?
C9B H9B 1.0000 . ?
C10B C11B 1.431(12) . ?
C10B H10C 0.9900 . ?
C10B H10D 0.9900 . ?
C11B C15B 1.525(13) . ?
C11B C12B 1.544(13) . ?
C11B H11B 1.0000 . ?
C12B C16B 1.487(12) . ?
C12B C17B 1.540(13) . ?
C12B C13B 1.554(14) . ?
C13B C18B 1.522(12) . ?
C13B C14B 1.563(13) . ?
C14B C15B 1.563(14) . ?
C14B H14C 0.9900 . ?
C14B H14D 0.9900 . ?
C15B H15C 0.9900 . ?
C15B H15D 0.9900 . ?
C16B H16D 0.9800 . ?
C16B H16E 0.9800 . ?
C16B H16F 0.9800 . ?
C17B H17D 0.9800 . ?
C17B H17E 0.9800 . ?
C17B H17F 0.9800 . ?
C18B H18D 0.9800 . ?
C18B H18E 0.9800 . ?
C18B H18F 0.9800 . ?
C9C C13C 1.52(3) . ?
C9C C10C 1.53(3) . ?
C9C H9C 1.0000 . ?
C10C C11C 1.53(3) . ?
C10C H10E 0.9900 . ?
C10C H10F 0.9900 . ?
C11C C15C 1.47(3) . ?
C11C C12C 1.56(3) . ?
C11C H11C 1.0000 . ?
C12C C17C 1.50(3) . ?
C12C C13C 1.53(3) . ?
C12C C16C 1.56(2) . ?
C13C C18C 1.48(4) . ?
C13C C14C 1.76(2) . ?
C14C C15C 1.76(3) . ?
C14C H14E 0.9900 . ?
C14C H14F 0.9900 . ?
C15C H15E 0.9900 . ?
C15C H15F 0.9900 . ?
C16C H16G 0.9800 . ?
C16C H16H 0.9800 . ?
C16C H16I 0.9800 . ?
C17C H17G 0.9800 . ?
C17C H17H 0.9800 . ?
C17C H17I 0.9800 . ?
C18C H18G 0.9800 . ?
C18C H18H 0.9800 . ?
C18C H18I 0.9800 . ?
C19B C20B 1.528(8) . ?
C19B C21B 1.537(7) . ?
C19B H19B 1.0000 . ?
C20B H20D 0.9800 . ?
C20B H20E 0.9800 . ?
C20B H20F 0.9800 . ?
C21B C22B 1.524(7) . ?
C21B C26B 1.542(8) . ?
C21B H21B 1.0000 . ?
C22B C23B 1.521(8) . ?
C22B H22C 0.9900 . ?
C22B H22D 0.9900 . ?
C23B C24B 1.546(11) . ?
C23B H23C 0.9900 . ?
C23B H23D 0.9900 . ?
C24B C25B 1.527(11) . ?
C24B H24C 0.9900 . ?
C24B H24D 0.9900 . ?
C25B C26B 1.513(10) . ?
C25B H25C 0.9900 . ?
C25B H25D 0.9900 . ?
C26B H26C 0.9900 . ?
C26B H26D 0.9900 . ?
C27B H27D 0.9800 . ?
C27B H27E 0.9800 . ?
C27B H27F 0.9800 . ?

loop_
_geom_torsion_atom_site_label_1
_geom_torsion_atom_site_label_2
_geom_torsion_atom_site_label_3
_geom_torsion_atom_site_label_4
_geom_torsion
_geom_torsion_site_symmetry_1
_geom_torsion_site_symmetry_2
_geom_torsion_site_symmetry_3
_geom_torsion_site_symmetry_4
_geom_torsion_publ_flag
N2A P2A O1A C9A 113.8(4) . . . . ?
N1A P2A O1A C9A -163.3(4) . . . . ?
N3A P1A N1A C1A -76.8(6) . . . . ?
N2A P1A N1A C1A 167.4(6) . . . . ?
C27A P1A N1A C1A 48.9(6) . . . . ?
N3A P1A N1A P2A 118.0(2) . . . . ?
N2A P1A N1A P2A 2.2(2) . . . . ?
C27A P1A N1A P2A -116.3(3) . . . . ?
O1A P2A N1A C1A 88.5(5) . . . . ?
N2A P2A N1A C1A -169.1(5) . . . . ?
O1A P2A N1A P1A -104.5(2) . . . . ?
N2A P2A N1A P1A -2.1(2) . . . . ?
N3A P1A N2A C5A 67.4(5) . . . . ?
N1A P1A N2A C5A -171.8(5) . . . . ?
C27A P1A N2A C5A -56.1(6) . . . . ?
N3A P1A N2A P2A -123.0(2) . . . . ?
N1A P1A N2A P2A -2.2(2) . . . . ?
C27A P1A N2A P2A 113.5(3) . . . . ?
O1A P2A N2A C5A -87.8(4) . . . . ?
N1A P2A N2A C5A 172.8(4) . . . . ?
O1A P2A N2A P1A 101.5(2) . . . . ?
N1A P2A N2A P1A 2.1(2) . . . . ?
N2A P1A N3A C19A 35.2(5) . . . . ?
N1A P1A N3A C19A -64.8(5) . . . . ?
C27A P1A N3A C19A 165.2(4) . . . . ?
P1A N1A C1A C4A 2.3(12) . . . . ?
P2A N1A C1A C4A 163.9(10) . . . . ?
P1A N1A C1A C2A 122.3(7) . . . . ?
P2A N1A C1A C2A -76.2(7) . . . . ?
P1A N1A C1A C3A -121.7(8) . . . . ?
P2A N1A C1A C3A 39.8(8) . . . . ?
P1A N2A C5A C7A -4.2(8) . . . . ?
P2A N2A C5A C7A -171.1(5) . . . . ?
P1A N2A C5A C6A -124.2(6) . . . . ?
P2A N2A C5A C6A 68.9(6) . . . . ?
P1A N2A C5A C8A 117.9(6) . . . . ?
P2A N2A C5A C8A -49.0(6) . . . . ?
P2A O1A C9A C13A 108.8(5) . . . . ?
P2A O1A C9A C10A -135.7(5) . . . . ?
O1A C9A C10A C11A -128.3(6) . . . . ?
C13A C9A C10A C11A -6.2(7) . . . . ?
C9A C10A C11A C15A 76.3(7) . . . . ?
C9A C10A C11A C12A -29.9(7) . . . . ?
C10A C11A C12A C16A 174.1(7) . . . . ?
C15A C11A C12A C16A 64.2(8) . . . . ?
C10A C11A C12A C13A 53.1(7) . . . . ?
C15A C11A C12A C13A -56.9(6) . . . . ?
C10A C11A C12A C17A -65.4(7) . . . . ?
C15A C11A C12A C17A -175.4(6) . . . . ?
O1A C9A C13A C12A 163.5(5) . . . . ?
C10A C9A C13A C12A 41.1(6) . . . . ?
O1A C9A C13A C18A -73.2(7) . . . . ?
C10A C9A C13A C18A 164.4(6) . . . . ?
O1A C9A C13A C14A 54.4(7) . . . . ?
C10A C9A C13A C14A -68.0(6) . . . . ?
C16A C12A C13A C9A -173.6(7) . . . . ?
C17A C12A C13A C9A 58.0(7) . . . . ?
C11A C12A C13A C9A -56.9(6) . . . . ?
C16A C12A C13A C18A 65.1(9) . . . . ?
C17A C12A C13A C18A -63.3(8) . . . . ?
C11A C12A C13A C18A -178.2(6) . . . . ?
C16A C12A C13A C14A -61.8(8) . . . . ?
C17A C12A C13A C14A 169.8(6) . . . . ?
C11A C12A C13A C14A 54.9(6) . . . . ?
C9A C13A C14A C15A 74.6(7) . . . . ?
C12A C13A C14A C15A -33.0(7) . . . . ?
C18A C13A C14A C15A -159.7(6) . . . . ?
C10A C11A C15A C14A -68.8(8) . . . . ?
C12A C11A C15A C14A 38.9(7) . . . . ?
C13A C14A C15A C11A -4.3(8) . . . . ?
P1A N3A C19A C20A -145.4(4) . . . . ?
P1A N3A C19A C21A 87.4(5) . . . . ?
N3A C19A C21A C22A 68.7(5) . . . . ?
C20A C19A C21A C22A -54.7(6) . . . . ?
N3A C19A C21A C26A -166.9(4) . . . . ?
C20A C19A C21A C26A 69.6(6) . . . . ?
C19A C21A C22A C23A -178.1(5) . . . . ?
C26A C21A C22A C23A 57.0(7) . . . . ?
C21A C22A C23A C24A -56.3(7) . . . . ?
C22A C23A C24A C25A 56.0(8) . . . . ?
C23A C24A C25A C26A -56.1(9) . . . . ?
C24A C25A C26A C21A 57.0(8) . . . . ?
C22A C21A C26A C25A -57.2(7) . . . . ?
C19A C21A C26A C25A 176.4(5) . . . . ?
N1B P2B O1B C9C -124.3(8) . . . . ?
N2B P2B O1B C9C 153.1(7) . . . . ?
N1B P2B O1B C9B -164.8(5) . . . . ?
N2B P2B O1B C9B 112.5(5) . . . . ?
N3B P1B N1B C1B -76.7(6) . . . . ?
N2B P1B N1B C1B 167.4(6) . . . . ?
C27B P1B N1B C1B 49.6(7) . . . . ?
N3B P1B N1B P2B 119.1(3) . . . . ?
N2B P1B N1B P2B 3.3(3) . . . . ?
C27B P1B N1B P2B -114.5(3) . . . . ?
O1B P2B N1B C1B 89.1(5) . . . . ?
N2B P2B N1B C1B -168.9(5) . . . . ?
O1B P2B N1B P1B -105.1(2) . . . . ?
N2B P2B N1B P1B -3.1(2) . . . . ?
N3B P1B N2B C5B 67.2(6) . . . . ?
N1B P1B N2B C5B -172.3(6) . . . . ?
C27B P1B N2B C5B -57.0(6) . . . . ?
N3B P1B N2B P2B -123.8(2) . . . . ?
N1B P1B N2B P2B -3.3(2) . . . . ?
C27B P1B N2B P2B 112.0(4) . . . . ?
O1B P2B N2B C5B -87.9(5) . . . . ?
N1B P2B N2B C5B 173.5(5) . . . . ?
O1B P2B N2B P1B 101.8(2) . . . . ?
N1B P2B N2B P1B 3.2(2) . . . . ?
N2B P1B N3B C19B 35.3(5) . . . . ?
N1B P1B N3B C19B -64.3(5) . . . . ?
C27B P1B N3B C19B 165.4(5) . . . . ?
P1B N1B C1B C3C -84.3(16) . . . . ?
P2B N1B C1B C3C 75.8(16) . . . . ?
P1B N1B C1B C4B -9.2(13) . . . . ?
P2B N1B C1B C4B 150.9(12) . . . . ?
P1B N1B C1B C2B 118.0(10) . . . . ?
P2B N1B C1B C2B -81.9(11) . . . . ?
P1B N1B C1B C2C 146.3(12) . . . . ?
P2B N1B C1B C2C -53.6(13) . . . . ?
P1B N1B C1B C3B -127.3(9) . . . . ?
P2B N1B C1B C3B 32.8(10) . . . . ?
P1B N1B C1B C4C 33.5(13) . . . . ?
P2B N1B C1B C4C -166.4(12) . . . . ?
P1B N2B C5B C6B -117.5(6) . . . . ?
P2B N2B C5B C6B 76.3(7) . . . . ?
P1B N2B C5B C7B 3.3(9) . . . . ?
P2B N2B C5B C7B -163.0(6) . . . . ?
P1B N2B C5B C8B 122.4(6) . . . . ?
P2B N2B C5B C8B -43.9(7) . . . . ?
P2B O1B C9B C13B 109.2(7) . . . . ?
P2B O1B C9B C10B -136.9(5) . . . . ?
O1B C9B C10B C11B -125.0(7) . . . . ?
C13B C9B C10B C11B -2.0(8) . . . . ?
C9B C10B C11B C15B 73.0(8) . . . . ?
C9B C10B C11B C12B -34.7(8) . . . . ?
C10B C11B C12B C16B 174.9(8) . . . . ?
C15B C11B C12B C16B 62.9(10) . . . . ?
C10B C11B C12B C17B -63.1(9) . . . . ?
C15B C11B C12B C17B -175.1(8) . . . . ?
C10B C11B C12B C13B 56.1(7) . . . . ?
C15B C11B C12B C13B -56.0(8) . . . . ?
O1B C9B C13B C18B -73.5(9) . . . . ?
C10B C9B C13B C18B 164.2(7) . . . . ?
O1B C9B C13B C12B 159.9(7) . . . . ?
C10B C9B C13B C12B 37.7(7) . . . . ?
O1B C9B C13B C14B 52.7(9) . . . . ?
C10B C9B C13B C14B -69.5(8) . . . . ?
C16B C12B C13B C18B 64.2(11) . . . . ?
C17B C12B C13B C18B -62.8(11) . . . . ?
C11B C12B C13B C18B 178.9(7) . . . . ?
C16B C12B C13B C9B -172.4(8) . . . . ?
C17B C12B C13B C9B 60.7(10) . . . . ?
C11B C12B C13B C9B -57.6(7) . . . . ?
C16B C12B C13B C14B -61.3(10) . . . . ?
C17B C12B C13B C14B 171.8(8) . . . . ?
C11B C12B C13B C14B 53.4(8) . . . . ?
C18B C13B C14B C15B -160.8(8) . . . . ?
C9B C13B C14B C15B 73.0(9) . . . . ?
C12B C13B C14B C15B -32.4(10) . . . . ?
C10B C11B C15B C14B -68.3(9) . . . . ?
C12B C11B C15B C14B 37.7(9) . . . . ?
C13B C14B C15B C11B -2.9(10) . . . . ?
P2B O1B C9C C13C -177.8(10) . . . . ?
P2B O1B C9C C10C -61.6(16) . . . . ?
O1B C9C C10C C11C -121.2(17) . . . . ?
C13C C9C C10C C11C -6(2) . . . . ?
C9C C10C C11C C15C 77(2) . . . . ?
C9C C10C C11C C12C -31(2) . . . . ?
C15C C11C C12C C17C -178.8(18) . . . . ?
C10C C11C C12C C17C -67(2) . . . . ?
C15C C11C C12C C13C -57(2) . . . . ?
C10C C11C C12C C13C 54.9(19) . . . . ?
C15C C11C C12C C16C 75(2) . . . . ?
C10C C11C C12C C16C -173.4(15) . . . . ?
O1B C9C C13C C18C -62(2) . . . . ?
C10C C9C C13C C18C 171(2) . . . . ?
O1B C9C C13C C12C 167.9(14) . . . . ?
C10C C9C C13C C12C 40.6(19) . . . . ?
O1B C9C C13C C14C 54.0(13) . . . . ?
C10C C9C C13C C14C -73.2(15) . . . . ?
C17C C12C C13C C18C -70(3) . . . . ?
C16C C12C C13C C18C 46(4) . . . . ?
C11C C12C C13C C18C 172(3) . . . . ?
C17C C12C C13C C9C 59(2) . . . . ?
C16C C12C C13C C9C 175.8(17) . . . . ?
C11C C12C C13C C9C -58.0(18) . . . . ?
C17C C12C C13C C14C 160.6(18) . . . . ?
C16C C12C C13C C14C -83(2) . . . . ?
C11C C12C C13C C14C 43.3(18) . . . . ?
C18C C13C C14C C15C -150(2) . . . . ?
C9C C13C C14C C15C 86.9(14) . . . . ?
C12C C13C C14C C15C -15.6(17) . . . . ?
C10C C11C C15C C14C -55(2) . . . . ?
C12C C11C C15C C14C 51(2) . . . . ?
C13C C14C C15C C11C -20.9(18) . . . . ?
P1B N3B C19B C20B -136.5(5) . . . . ?
P1B N3B C19B C21B 96.6(5) . . . . ?
N3B C19B C21B C22B 64.2(6) . . . . ?
C20B C19B C21B C22B -59.1(6) . . . . ?
N3B C19B C21B C26B -171.9(5) . . . . ?
C20B C19B C21B C26B 64.8(6) . . . . ?
C19B C21B C22B C23B -178.1(5) . . . . ?
C26B C21B C22B C23B 57.6(7) . . . . ?
C21B C22B C23B C24B -57.7(8) . . . . ?
C22B C23B C24B C25B 56.7(9) . . . . ?
C23B C24B C25B C26B -56.5(10) . . . . ?
C24B C25B C26B C21B 57.3(10) . . . . ?
C22B C21B C26B C25B -57.5(8) . . . . ?
C19B C21B C26B C25B 175.9(6) . . . . ?
